data_7712513
loop_
_publ_author_name
'Hsieh, Chang-Chih'
'Liao, Po-Kuang'
'Chen, Chia-Wei'
'Chiang, Ming-Hsi'
'Horng, Yih-Chern'

_publ_section_title
;
 The effect of anions in the synthesis and structure of pyrazolylamidino
 copper(II) complexes
;
_journal_name_full 'Dalton Transactions'
_journal_paper_doi 10.1039/D3DT00103B
_journal_year 2023
_chemical_formula_sum 'C16 H22 Cl4 Cu2 N10 O8'
_chemical_formula_weight 751.31
_space_group_crystal_system monoclinic
_space_group_IT_number 14
_space_group_name_Hall '-P 2yn'
_space_group_name_H-M_alt 'P 1 21/n 1'
_atom_sites_solution_hydrogens geom
_audit_creation_method SHELXL-2018/3
_audit_update_record
;
2022-11-28 deposited with the CCDC.	2023-03-03 downloaded from the CCDC.
;
_cell_angle_alpha 90
_cell_angle_beta 110.437(3)
_cell_angle_gamma 90
_cell_formula_units_Z 2
_cell_length_a 6.8239(3)
_cell_length_b 22.2246(12)
_cell_length_c 9.5718(4)
_cell_measurement_reflns_used 6215
_cell_measurement_temperature 150(2)
_cell_measurement_theta_max 28.70
_cell_measurement_theta_min 2.45
_cell_volume 1360.27(11)
_computing_cell_refinement 'Bruker SAINT'
_computing_data_collection 'Bruker APEX2'
_computing_data_reduction 'Bruker SAINT'
_computing_molecular_graphics 'Bruker SHELXTL'
_computing_publication_material 'Bruker SHELXTL'
_computing_structure_refinement 'SHELXL-2014 (Sheldrick 2014)'
_computing_structure_solution 'SHELXS-97 (Sheldrick 2008)'
_diffrn_ambient_temperature 150(2)
_diffrn_measured_fraction_theta_full 1.000
_diffrn_measured_fraction_theta_max 0.993
_diffrn_measurement_device_type 'Bruker APEX-II CCD'
_diffrn_measurement_method \w
_diffrn_radiation_type MoK\a
_diffrn_radiation_wavelength 0.71073
_diffrn_reflns_av_R_equivalents 0.0274
_diffrn_reflns_av_unetI/netI 0.0249
_diffrn_reflns_Laue_measured_fraction_full 1.000
_diffrn_reflns_Laue_measured_fraction_max 0.993
_diffrn_reflns_limit_h_max 9
_diffrn_reflns_limit_h_min -9
_diffrn_reflns_limit_k_max 29
_diffrn_reflns_limit_k_min -30
_diffrn_reflns_limit_l_max 12
_diffrn_reflns_limit_l_min -12
_diffrn_reflns_number 14575
_diffrn_reflns_point_group_measured_fraction_full 1.000
_diffrn_reflns_point_group_measured_fraction_max 0.993
_diffrn_reflns_theta_full 25.242
_diffrn_reflns_theta_max 28.703
_diffrn_reflns_theta_min 2.449
_exptl_absorpt_coefficient_mu 2.018
_exptl_absorpt_correction_T_max 0.924
_exptl_absorpt_correction_T_min 0.539
_exptl_absorpt_correction_type multi-scan
_exptl_crystal_colour blue
_exptl_crystal_density_diffrn 1.834
_exptl_crystal_description block
_exptl_crystal_F_000 756
_exptl_crystal_size_max 0.350
_exptl_crystal_size_mid 0.120
_exptl_crystal_size_min 0.040
_refine_diff_density_max 0.427
_refine_diff_density_min -0.746
_refine_diff_density_rms 0.076
_refine_ls_extinction_method none
_refine_ls_goodness_of_fit_ref 1.054
_refine_ls_hydrogen_treatment constr
_refine_ls_matrix_type full
_refine_ls_number_parameters 182
_refine_ls_number_reflns 3492
_refine_ls_number_restraints 0
_refine_ls_restrained_S_all 1.054
_refine_ls_R_factor_all 0.0375
_refine_ls_R_factor_gt 0.0323
_refine_ls_shift/su_max 0.001
_refine_ls_shift/su_mean 0.000
_refine_ls_structure_factor_coef Fsqd
_refine_ls_weighting_details 'w=1/[\s^2^(Fo^2^)+(0.1000P)^2^+0.1200P] where P=(Fo^2^+2Fc^2^)/3'
_refine_ls_weighting_scheme calc
_refine_ls_wR_factor_gt 0.1272
_refine_ls_wR_factor_ref 0.1320
_reflns_Friedel_coverage 0.000
_reflns_number_gt 3152
_reflns_number_total 3492
_reflns_threshold_expression 'I > 2\s(I)'
_cod_data_source_file d3dt00103b2.cif
_cod_data_source_block Cpd5
_cod_original_sg_symbol_H-M 'P 21/n'
_cod_database_code 7712513
_shelx_shelxl_version_number 2018/3
_shelx_space_group_comment
;
The symmetry employed for this shelxl refinement is uniquely defined
by the following loop, which should always be used as a source of
symmetry information in preference to the above space-group names.
They are only intended as comments.
;

loop_
_space_group_symop_operation_xyz
'x, y, z'
'-x+1/2, y+1/2, -z+1/2'
'-x, -y, -z'
'x-1/2, -y-1/2, z-1/2'

loop_
_atom_site_label
_atom_site_type_symbol
_atom_site_fract_x
_atom_site_fract_y
_atom_site_fract_z
_atom_site_U_iso_or_equiv
_atom_site_adp_type
_atom_site_occupancy
_atom_site_site_symmetry_order
_atom_site_calc_flag
_atom_site_refinement_flags_posn
_atom_site_refinement_flags_adp
_atom_site_refinement_flags_occupancy
_atom_site_disorder_assembly
_atom_site_disorder_group
Cu1 Cu 0.80120(4) 0.02056(2) 0.56323(3) 0.01546(13) Uani 1 1 d . . . . .
Cl1 Cl 0.78905(9) 0.01464(3) 0.32418(6) 0.01869(16) Uani 1 1 d . . . . .
Cl2 Cl 0.75870(10) 0.15553(3) 0.02101(6) 0.02120(16) Uani 1 1 d . . . . .
O4 O 0.8167(4) 0.09316(9) 0.0175(2) 0.0322(5) Uani 1 1 d . . . . .
O1 O 0.6992(4) 0.16514(9) 0.1497(2) 0.0352(5) Uani 1 1 d . . . . .
O3 O 0.5874(4) 0.16982(12) -0.1102(2) 0.0477(7) Uani 1 1 d . . . . .
O2 O 0.9362(4) 0.19197(10) 0.0312(3) 0.0435(6) Uani 1 1 d . . . . .
N3 N 0.7719(3) 0.01423(9) 0.7633(2) 0.0177(4) Uani 1 1 d . . . . .
H3 H 0.788144 0.044910 0.821011 0.021 Uiso 1 1 calc R U . . .
N1 N 0.6965(3) -0.06331(9) 0.5553(2) 0.0180(4) Uani 1 1 d . . . . .
N2 N 0.6949(3) -0.08168(9) 0.6909(2) 0.0174(4) Uani 1 1 d . . . . .
N4 N 0.8698(3) 0.10692(9) 0.5781(2) 0.0184(4) Uani 1 1 d . . . . .
N5 N 0.8628(3) 0.14191(10) 0.4606(2) 0.0201(4) Uani 1 1 d . . . . .
H5 H 0.824613 0.129423 0.369982 0.024 Uiso 1 1 calc R U . . .
C5 C 0.7024(4) -0.05516(14) 0.9432(3) 0.0236(5) Uani 1 1 d . . . . .
H5A H 0.742506 -0.022247 1.012321 0.035 Uiso 1 1 calc R U . . .
H5B H 0.789296 -0.089361 0.984426 0.035 Uiso 1 1 calc R U . . .
H5C H 0.558809 -0.065342 0.924734 0.035 Uiso 1 1 calc R U . . .
C4 C 0.7281(4) -0.03742(11) 0.8008(3) 0.0168(4) Uani 1 1 d . . . . .
C2 C 0.6250(4) -0.16204(12) 0.5487(3) 0.0262(6) Uani 1 1 d . . . . .
H2 H 0.593973 -0.201148 0.513334 0.031 Uiso 1 1 calc R U . . .
C1 C 0.6536(4) -0.11175(11) 0.4687(3) 0.0220(5) Uani 1 1 d . . . . .
H1 H 0.643883 -0.112336 0.369384 0.026 Uiso 1 1 calc R U . . .
C6 C 0.9352(4) 0.14339(12) 0.6949(3) 0.0244(5) Uani 1 1 d . . . . .
H6 H 0.954524 0.131632 0.792070 0.029 Uiso 1 1 calc R U . . .
C3 C 0.6520(4) -0.14191(12) 0.6882(3) 0.0237(5) Uani 1 1 d . . . . .
H3A H 0.642986 -0.164765 0.767134 0.028 Uiso 1 1 calc R U . . .
C7 C 0.9714(5) 0.20137(12) 0.6547(3) 0.0295(6) Uani 1 1 d . . . . .
H7 H 1.018012 0.234606 0.716418 0.035 Uiso 1 1 calc R U . . .
C8 C 0.9229(4) 0.19834(12) 0.5032(3) 0.0268(6) Uani 1 1 d . . . . .
H8 H 0.930297 0.229832 0.441297 0.032 Uiso 1 1 calc R U . . .

loop_
_atom_site_aniso_label
_atom_site_aniso_U_11
_atom_site_aniso_U_22
_atom_site_aniso_U_33
_atom_site_aniso_U_23
_atom_site_aniso_U_13
_atom_site_aniso_U_12
Cu1 0.01604(19) 0.01699(19) 0.01448(19) -0.00005(10) 0.00673(13) -0.00014(9)
Cl1 0.0171(3) 0.0252(3) 0.0131(3) 0.0010(2) 0.0045(2) 0.0023(2)
Cl2 0.0284(3) 0.0192(3) 0.0178(3) 0.0001(2) 0.0103(2) 0.0029(2)
O4 0.0524(13) 0.0180(9) 0.0339(11) -0.0016(8) 0.0246(10) 0.0053(9)
O1 0.0541(14) 0.0337(12) 0.0258(10) -0.0001(9) 0.0240(10) 0.0114(10)
O3 0.0470(15) 0.0639(17) 0.0238(11) 0.0019(11) 0.0018(10) 0.0193(12)
O2 0.0486(14) 0.0322(12) 0.0565(15) -0.0008(11) 0.0269(12) -0.0115(10)
N3 0.0180(10) 0.0189(10) 0.0176(10) -0.0011(7) 0.0080(8) -0.0010(7)
N1 0.0183(10) 0.0201(10) 0.0180(10) 0.0007(7) 0.0092(8) -0.0003(7)
N2 0.0175(9) 0.0173(10) 0.0173(9) 0.0010(8) 0.0059(8) -0.0010(7)
N4 0.0202(10) 0.0172(10) 0.0188(9) 0.0016(8) 0.0081(8) 0.0019(8)
N5 0.0202(10) 0.0227(10) 0.0185(9) 0.0050(8) 0.0082(8) 0.0008(8)
C5 0.0240(13) 0.0301(14) 0.0178(11) 0.0037(10) 0.0087(10) -0.0014(10)
C4 0.0108(10) 0.0223(12) 0.0165(10) -0.0002(9) 0.0037(8) 0.0010(8)
C2 0.0220(13) 0.0208(13) 0.0386(15) -0.0059(11) 0.0141(11) -0.0022(9)
C1 0.0161(11) 0.0245(13) 0.0252(12) -0.0064(10) 0.0069(10) -0.0007(9)
C6 0.0286(13) 0.0232(12) 0.0233(12) -0.0009(10) 0.0114(11) -0.0022(10)
C3 0.0211(12) 0.0177(12) 0.0333(14) 0.0031(10) 0.0107(11) -0.0026(9)
C7 0.0347(15) 0.0205(13) 0.0330(14) -0.0042(11) 0.0115(12) -0.0038(10)
C8 0.0253(13) 0.0206(13) 0.0385(15) 0.0070(11) 0.0161(12) 0.0021(10)

loop_
_atom_type_symbol
_atom_type_description
_atom_type_scat_dispersion_real
_atom_type_scat_dispersion_imag
_atom_type_scat_source
C C 0.0033 0.0016 'International Tables Vol C Tables 4.2.6.8 and 6.1.1.4'
H H 0.0000 0.0000 'International Tables Vol C Tables 4.2.6.8 and 6.1.1.4'
N N 0.0061 0.0033 'International Tables Vol C Tables 4.2.6.8 and 6.1.1.4'
O O 0.0106 0.0060 'International Tables Vol C Tables 4.2.6.8 and 6.1.1.4'
Cl Cl 0.1484 0.1585 'International Tables Vol C Tables 4.2.6.8 and 6.1.1.4'
Cu Cu 0.3201 1.2651 'International Tables Vol C Tables 4.2.6.8 and 6.1.1.4'

loop_
_geom_angle_atom_site_label_1
_geom_angle_atom_site_label_2
_geom_angle_atom_site_label_3
_geom_angle
_geom_angle_site_symmetry_1
_geom_angle_site_symmetry_3
_geom_angle_publ_flag
N4 Cu1 N1 171.85(8) . . ?
N4 Cu1 N3 95.76(8) . . ?
N1 Cu1 N3 79.37(8) . . ?
N4 Cu1 Cl1 93.06(6) . . ?
N1 Cu1 Cl1 91.22(6) . . ?
N3 Cu1 Cl1 169.59(6) . . ?
N4 Cu1 Cl1 93.77(6) . 3_756 ?
N1 Cu1 Cl1 92.93(6) . 3_756 ?
N3 Cu1 Cl1 91.88(6) . 3_756 ?
Cl1 Cu1 Cl1 93.05(2) . 3_756 ?
Cu1 Cl1 Cu1 86.95(2) . 3_756 ?
O3 Cl2 O2 110.43(17) . . ?
O3 Cl2 O1 109.40(14) . . ?
O2 Cl2 O1 109.99(15) . . ?
O3 Cl2 O4 109.95(14) . . ?
O2 Cl2 O4 108.18(14) . . ?
O1 Cl2 O4 108.88(12) . . ?
C4 N3 Cu1 116.54(17) . . ?
C1 N1 N2 106.1(2) . . ?
C1 N1 Cu1 141.43(18) . . ?
N2 N1 Cu1 111.51(14) . . ?
N1 N2 C3 110.4(2) . . ?
N1 N2 C4 116.85(19) . . ?
C3 N2 C4 132.7(2) . . ?
C6 N4 N5 104.7(2) . . ?
C6 N4 Cu1 131.16(18) . . ?
N5 N4 Cu1 124.15(17) . . ?
C8 N5 N4 111.5(2) . . ?
N3 C4 N2 114.5(2) . . ?
N3 C4 C5 127.9(2) . . ?
N2 C4 C5 117.6(2) . . ?
C3 C2 C1 106.0(2) . . ?
N1 C1 C2 110.3(2) . . ?
N4 C6 C7 111.9(2) . . ?
C2 C3 N2 107.2(2) . . ?
C8 C7 C6 104.3(2) . . ?
N5 C8 C7 107.7(2) . . ?

loop_
_geom_bond_atom_site_label_1
_geom_bond_atom_site_label_2
_geom_bond_distance
_geom_bond_site_symmetry_2
_geom_bond_publ_flag
Cu1 N4 1.969(2) . ?
Cu1 N1 1.988(2) . ?
Cu1 N3 1.999(2) . ?
Cu1 Cl1 2.2643(6) . ?
Cu1 Cl1 2.7363(7) 3_756 ?
Cl2 O3 1.421(2) . ?
Cl2 O2 1.431(2) . ?
Cl2 O1 1.441(2) . ?
Cl2 O4 1.445(2) . ?
N3 C4 1.269(3) . ?
N1 C1 1.327(3) . ?
N1 N2 1.364(3) . ?
N2 C3 1.368(3) . ?
N2 C4 1.400(3) . ?
N4 C6 1.326(3) . ?
N4 N5 1.354(3) . ?
N5 C8 1.338(3) . ?
C5 C4 1.487(3) . ?
C2 C3 1.358(4) . ?
C2 C1 1.407(4) . ?
C6 C7 1.392(4) . ?
C7 C8 1.371(4) . ?
